data_7158540
loop_
_publ_author_name
'Asahara, Haruyasu'
'Bonkohara, Atsushi'
'Takagi, Masaya'
'Iwai, Kento'
'Ito, Akitaka'
'Yoshioka, Kotaro'
'Tani, Shinki'
'Umezu, Kazuto'
'Nishiwaki, Nagatoshi'

_publ_section_title
;
 Development of synthetic equivalent of \a,\a-dicationic acetic acid
 leading to unnatural amino acid derivatives via tetrafunctionalized
 methanes
;
_journal_name_full 'Organic &amp; Biomolecular Chemistry'
_journal_paper_doi 10.1039/D1OB02482E
_journal_year 2022
_chemical_formula_moiety 'C16 H20 N2 O3'
_chemical_formula_sum 'C16 H20 N2 O3'
_chemical_formula_weight 288.34
_chemical_name_systematic '2-(1-Methylindol-3-yl)-2-(pivaloylamino)acetic acid'
_space_group_crystal_system monoclinic
_space_group_IT_number 14
_space_group_name_Hall '-P 2yn'
_space_group_name_H-M_alt 'P 1 21/n 1'
_symmetry_cell_setting monoclinic
_atom_sites_solution_hydrogens mixed
_audit_creation_method SHELXL-2018/3
_audit_update_record
;
2021-12-21 deposited with the CCDC.	2022-02-25 downloaded from the CCDC.
;
_cell_angle_alpha 90
_cell_angle_beta 104.642(7)
_cell_angle_gamma 90
_cell_formula_units_Z 4
_cell_length_a 11.4946(8)
_cell_length_b 11.5682(6)
_cell_length_c 11.8250(7)
_cell_measurement_reflns_used 4634
_cell_measurement_temperature 103(1)
_cell_measurement_theta_max 27.1280
_cell_measurement_theta_min 2.2110
_cell_volume 1521.33(17)
_computing_cell_refinement 'CrysAlisPro 1.171.40.47a (Rigaku OD, 2019)'
_computing_data_collection 'CrysAlisPro 1.171.40.47a (Rigaku OD, 2019)'
_computing_data_reduction 'CrysAlisPro 1.171.40.47a (Rigaku OD, 2019)'
_computing_molecular_graphics 'Yadokari-XG 2009 (Wakita Nemoto et al., 2009)'
_computing_publication_material 'Yadokari-XG 2009 (Wakita,Nemoto et al., 2009)'
_computing_structure_refinement 'SHELXL-2018/3 (Sheldrick, 2018)'
_diffrn_ambient_temperature 103(1)
_diffrn_detector_area_resol_mean 10.0000
_diffrn_measured_fraction_theta_full 1.000
_diffrn_measured_fraction_theta_max 1.000
_diffrn_measurement_device_type 'XtaLAB Synergy, Single source at offset/far, HyPix'
_diffrn_measurement_method '\w scans'
_diffrn_radiation_monochromator mirror
_diffrn_radiation_type MoK\a
_diffrn_radiation_wavelength 0.71073
_diffrn_reflns_av_R_equivalents 0.0825
_diffrn_reflns_av_unetI/netI 0.0746
_diffrn_reflns_Laue_measured_fraction_full 1.000
_diffrn_reflns_Laue_measured_fraction_max 1.000
_diffrn_reflns_limit_h_max 13
_diffrn_reflns_limit_h_min -7
_diffrn_reflns_limit_k_max 13
_diffrn_reflns_limit_k_min -14
_diffrn_reflns_limit_l_max 14
_diffrn_reflns_limit_l_min -13
_diffrn_reflns_number 11412
_diffrn_reflns_point_group_measured_fraction_full 1.000
_diffrn_reflns_point_group_measured_fraction_max 1.000
_diffrn_reflns_theta_full 25.242
_diffrn_reflns_theta_max 25.496
_diffrn_reflns_theta_min 2.208
_diffrn_source 'micro-focus sealed X-ray tube'
_exptl_absorpt_coefficient_mu 0.088
_exptl_absorpt_correction_T_max 1.00000
_exptl_absorpt_correction_T_min 0.29923
_exptl_absorpt_correction_type multi-scan
_exptl_absorpt_process_details
;
CrysAlisPro 1.171.40.47a (Rigaku Oxford Diffraction, 2019)
Empirical absorption correction using spherical harmonics,
 implemented in SCALE3 ABSPACK scaling algorithm.
;
_exptl_crystal_colour colorless
_exptl_crystal_density_diffrn 1.259
_exptl_crystal_description plate
_exptl_crystal_F_000 616
_exptl_crystal_size_max 0.1
_exptl_crystal_size_mid 0.07
_exptl_crystal_size_min 0.05
_refine_diff_density_max 0.195
_refine_diff_density_min -0.239
_refine_diff_density_rms 0.045
_refine_ls_extinction_method none
_refine_ls_goodness_of_fit_ref 1.065
_refine_ls_matrix_type full
_refine_ls_number_parameters 198
_refine_ls_number_reflns 2829
_refine_ls_number_restraints 0
_refine_ls_restrained_S_all 1.065
_refine_ls_R_factor_all 0.0725
_refine_ls_R_factor_gt 0.0505
_refine_ls_shift/su_max 0.000
_refine_ls_shift/su_mean 0.000
_refine_ls_structure_factor_coef Fsqd
_refine_ls_weighting_details 'w=1/[\s^2^(Fo^2^)+(0.0510P)^2^+0.1457P] where P=(Fo^2^+2Fc^2^)/3'
_refine_ls_weighting_scheme calc
_refine_ls_wR_factor_gt 0.1225
_refine_ls_wR_factor_ref 0.1344
_reflns_Friedel_coverage 0.000
_reflns_number_gt 2041
_reflns_number_total 2829
_reflns_threshold_expression 'I > 2\s(I)'
_cod_data_source_file d1ob02482e2.cif
_cod_data_source_block ki_a_CCDC1
_cod_original_sg_symbol_H-M 'P 21/n'
_cod_database_code 7158540
_shelx_shelxl_version_number 2018/3
_shelx_space_group_comment
;
The symmetry employed for this shelxl refinement is uniquely defined
by the following loop, which should always be used as a source of
symmetry information in preference to the above space-group names.
They are only intended as comments.
;
_shelx_estimated_absorpt_t_min 0.991
_shelx_estimated_absorpt_t_max 0.996

loop_
_space_group_symop_operation_xyz
'x, y, z'
'-x+1/2, y+1/2, -z+1/2'
'-x, -y, -z'
'x-1/2, -y-1/2, z-1/2'

loop_
_atom_site_label
_atom_site_type_symbol
_atom_site_fract_x
_atom_site_fract_y
_atom_site_fract_z
_atom_site_U_iso_or_equiv
_atom_site_adp_type
_atom_site_occupancy
_atom_site_site_symmetry_order
_atom_site_calc_flag
_atom_site_refinement_flags_posn
_atom_site_refinement_flags_adp
_atom_site_refinement_flags_occupancy
_atom_site_disorder_assembly
_atom_site_disorder_group
O001 O 0.45940(13) 0.37172(11) 0.46740(11) 0.0383(4) Uani 1 1 d . . . . .
O002 O 0.54074(14) 0.23186(11) 0.38143(12) 0.0406(4) Uani 1 1 d . . . . .
H20 H 0.459(3) 0.2182(19) 0.341(2) 0.068(8) Uiso 1 1 d . . . . .
O003 O 0.83312(14) 0.32049(11) 0.74370(11) 0.0419(4) Uani 1 1 d . . . . .
N004 N 0.66463(15) 0.40096(12) 0.63541(12) 0.0338(4) Uani 1 1 d . . . . .
H19 H 0.605192 0.450025 0.631227 0.041 Uiso 1 1 calc R U . . .
N005 N 0.86180(16) 0.53812(13) 0.40749(14) 0.0364(4) Uani 1 1 d . . . . .
C006 C 0.54540(19) 0.31722(15) 0.45690(15) 0.0317(5) Uani 1 1 d . . . . .
C007 C 0.74910(18) 0.40054(16) 0.46283(16) 0.0340(5) Uani 1 1 d . . . . .
C008 C 0.74509(19) 0.38535(15) 0.73769(16) 0.0334(5) Uani 1 1 d . . . . .
C009 C 0.80306(19) 0.35244(16) 0.37682(16) 0.0357(5) Uani 1 1 d . . . . .
C00A C 0.87173(19) 0.44066(16) 0.34316(17) 0.0370(5) Uani 1 1 d . . . . .
C00B C 0.67296(19) 0.33858(15) 0.53045(16) 0.0343(5) Uani 1 1 d . . . . .
H1 H 0.710911 0.261799 0.555148 0.041 Uiso 1 1 calc R U . . .
C00C C 0.78808(19) 0.51287(16) 0.47839(17) 0.0363(5) Uani 1 1 d . . . . .
H2 H 0.766743 0.565801 0.531200 0.044 Uiso 1 1 calc R U . . .
C00D C 0.72431(19) 0.44468(15) 0.84673(16) 0.0361(5) Uani 1 1 d . . . . .
C00E C 0.8042(2) 0.24148(17) 0.32725(18) 0.0418(5) Uani 1 1 d . . . . .
H3 H 0.760277 0.179496 0.349123 0.050 Uiso 1 1 calc R U . . .
C00F C 0.9276(2) 0.64554(16) 0.40585(18) 0.0416(5) Uani 1 1 d . . . . .
H4 H 0.883326 0.694471 0.341651 0.062 Uiso 1 1 calc R U . . .
H5 H 1.007338 0.628159 0.394573 0.062 Uiso 1 1 calc R U . . .
H6 H 0.936336 0.686211 0.480234 0.062 Uiso 1 1 calc R U . . .
C00G C 0.6183(2) 0.52863(17) 0.82063(17) 0.0424(5) Uani 1 1 d . . . . .
H7 H 0.631813 0.588761 0.766967 0.064 Uiso 1 1 calc R U . . .
H8 H 0.610884 0.564426 0.893587 0.064 Uiso 1 1 calc R U . . .
H9 H 0.544217 0.486555 0.784573 0.064 Uiso 1 1 calc R U . . .
C00H C 0.9387(2) 0.42453(18) 0.26166(17) 0.0422(5) Uani 1 1 d . . . . .
H10 H 0.984035 0.485584 0.240127 0.051 Uiso 1 1 calc R U . . .
C00I C 0.8708(2) 0.22514(18) 0.24627(19) 0.0461(6) Uani 1 1 d . . . . .
H11 H 0.872085 0.150932 0.212206 0.055 Uiso 1 1 calc R U . . .
C00J C 0.8394(2) 0.50972(17) 0.90752(17) 0.0425(5) Uani 1 1 d . . . . .
H12 H 0.907854 0.456391 0.922336 0.064 Uiso 1 1 calc R U . . .
H13 H 0.830839 0.541400 0.981854 0.064 Uiso 1 1 calc R U . . .
H14 H 0.853112 0.572924 0.857228 0.064 Uiso 1 1 calc R U . . .
C00K C 0.9362(2) 0.31517(19) 0.21330(19) 0.0465(6) Uani 1 1 d . . . . .
H15 H 0.979901 0.301127 0.156430 0.056 Uiso 1 1 calc R U . . .
C00L C 0.7014(2) 0.34726(18) 0.92686(18) 0.0480(6) Uani 1 1 d . . . . .
H16 H 0.628503 0.304977 0.887639 0.072 Uiso 1 1 calc R U . . .
H17 H 0.691081 0.380520 0.999918 0.072 Uiso 1 1 calc R U . . .
H18 H 0.770097 0.294178 0.944113 0.072 Uiso 1 1 calc R U . . .

loop_
_atom_site_aniso_label
_atom_site_aniso_U_11
_atom_site_aniso_U_22
_atom_site_aniso_U_33
_atom_site_aniso_U_23
_atom_site_aniso_U_13
_atom_site_aniso_U_12
O001 0.0354(9) 0.0380(8) 0.0389(8) -0.0021(5) 0.0042(7) 0.0003(6)
O002 0.0375(9) 0.0419(8) 0.0376(8) -0.0058(6) 0.0006(7) 0.0004(6)
O003 0.0441(10) 0.0394(8) 0.0358(8) -0.0015(6) -0.0018(7) 0.0088(7)
N004 0.0363(10) 0.0342(9) 0.0280(9) -0.0001(6) 0.0029(7) 0.0042(7)
N005 0.0400(11) 0.0352(9) 0.0346(9) 0.0000(7) 0.0109(8) 0.0010(7)
C006 0.0379(13) 0.0284(10) 0.0275(10) 0.0021(7) 0.0059(9) -0.0003(8)
C007 0.0333(12) 0.0373(11) 0.0292(10) 0.0003(8) 0.0039(9) 0.0027(8)
C008 0.0384(12) 0.0280(10) 0.0305(10) 0.0016(7) 0.0023(9) -0.0038(9)
C009 0.0329(12) 0.0403(11) 0.0312(10) -0.0031(8) 0.0029(9) 0.0039(9)
C00A 0.0344(12) 0.0411(11) 0.0328(11) -0.0006(8) 0.0035(9) 0.0024(9)
C00B 0.0372(12) 0.0332(10) 0.0296(10) -0.0012(7) 0.0034(9) 0.0033(8)
C00C 0.0369(13) 0.0400(11) 0.0321(10) 0.0003(8) 0.0093(9) 0.0061(9)
C00D 0.0410(13) 0.0350(10) 0.0300(10) 0.0001(7) 0.0045(9) -0.0009(9)
C00E 0.0370(13) 0.0436(12) 0.0402(12) -0.0075(9) 0.0015(10) -0.0003(9)
C00F 0.0440(14) 0.0398(11) 0.0411(12) 0.0029(8) 0.0109(10) -0.0020(9)
C00G 0.0469(14) 0.0450(12) 0.0351(11) 0.0001(8) 0.0103(10) 0.0031(9)
C00H 0.0397(13) 0.0521(13) 0.0345(11) -0.0029(9) 0.0090(10) 0.0001(10)
C00I 0.0426(14) 0.0473(13) 0.0448(13) -0.0155(9) 0.0043(11) 0.0036(10)
C00J 0.0472(14) 0.0407(11) 0.0377(11) -0.0078(9) 0.0071(10) -0.0053(10)
C00K 0.0397(14) 0.0616(14) 0.0387(12) -0.0093(10) 0.0107(10) 0.0022(11)
C00L 0.0569(16) 0.0466(12) 0.0379(12) 0.0068(9) 0.0070(11) -0.0014(11)

loop_
_atom_type_symbol
_atom_type_description
_atom_type_scat_dispersion_real
_atom_type_scat_dispersion_imag
_atom_type_scat_source
C C 0.0033 0.0016 'International Tables Vol C Tables 4.2.6.8 and 6.1.1.4'
H H 0.0000 0.0000 'International Tables Vol C Tables 4.2.6.8 and 6.1.1.4'
N N 0.0061 0.0033 'International Tables Vol C Tables 4.2.6.8 and 6.1.1.4'
O O 0.0106 0.0060 'International Tables Vol C Tables 4.2.6.8 and 6.1.1.4'

loop_
_geom_angle_atom_site_label_1
_geom_angle_atom_site_label_2
_geom_angle_atom_site_label_3
_geom_angle
_geom_angle_site_symmetry_1
_geom_angle_site_symmetry_3
_geom_angle_publ_flag
C008 N004 C00B 121.58(17) . . ?
C00C N005 C00A 108.30(16) . . ?
C00C N005 C00F 126.52(16) . . ?
C00A N005 C00F 124.99(18) . . ?
O001 C006 O002 124.45(18) . . ?
O001 C006 C00B 123.52(16) . . ?
O002 C006 C00B 112.03(17) . . ?
C00C C007 C009 106.14(18) . . ?
C00C C007 C00B 126.37(18) . . ?
C009 C007 C00B 127.31(17) . . ?
O003 C008 N004 119.93(17) . . ?
O003 C008 C00D 121.23(16) . . ?
N004 C008 C00D 118.80(18) . . ?
C00A C009 C00E 118.5(2) . . ?
C00A C009 C007 107.08(17) . . ?
C00E C009 C007 134.4(2) . . ?
N005 C00A C00H 128.99(19) . . ?
N005 C00A C009 107.81(19) . . ?
C00H C00A C009 123.17(18) . . ?
N004 C00B C007 112.81(15) . . ?
N004 C00B C006 107.76(17) . . ?
C007 C00B C006 112.22(15) . . ?
N005 C00C C007 110.65(17) . . ?
C00G C00D C008 113.64(16) . . ?
C00G C00D C00J 109.42(16) . . ?
C008 C00D C00J 108.34(18) . . ?
C00G C00D C00L 109.79(19) . . ?
C008 C00D C00L 106.13(15) . . ?
C00J C00D C00L 109.42(17) . . ?
C00I C00E C009 118.5(2) . . ?
C00K C00H C00A 116.8(2) . . ?
C00E C00I C00K 121.53(19) . . ?
C00H C00K C00I 121.5(2) . . ?

loop_
_geom_bond_atom_site_label_1
_geom_bond_atom_site_label_2
_geom_bond_distance
_geom_bond_site_symmetry_2
_geom_bond_publ_flag
O001 C006 1.205(2) . ?
O002 C006 1.323(2) . ?
O003 C008 1.247(2) . ?
N004 C008 1.336(2) . ?
N004 C00B 1.460(2) . ?
N005 C00C 1.366(3) . ?
N005 C00A 1.381(2) . ?
N005 C00F 1.457(2) . ?
C006 C00B 1.524(3) . ?
C007 C00C 1.372(3) . ?
C007 C009 1.431(3) . ?
C007 C00B 1.508(3) . ?
C008 C00D 1.532(3) . ?
C009 C00A 1.408(3) . ?
C009 C00E 1.413(3) . ?
C00A C00H 1.390(3) . ?
C00D C00G 1.527(3) . ?
C00D C00J 1.534(3) . ?
C00D C00L 1.537(3) . ?
C00E C00I 1.381(3) . ?
C00H C00K 1.386(3) . ?
C00I C00K 1.396(3) . ?

loop_
_geom_torsion_atom_site_label_1
_geom_torsion_atom_site_label_2
_geom_torsion_atom_site_label_3
_geom_torsion_atom_site_label_4
_geom_torsion
_geom_torsion_site_symmetry_1
_geom_torsion_site_symmetry_2
_geom_torsion_site_symmetry_3
_geom_torsion_site_symmetry_4
_geom_torsion_publ_flag
C00B N004 C008 O003 3.6(3) . . . . ?
C00B N004 C008 C00D -174.20(17) . . . . ?
C00C C007 C009 C00A -0.9(2) . . . . ?
C00B C007 C009 C00A -176.31(18) . . . . ?
C00C C007 C009 C00E 176.2(2) . . . . ?
C00B C007 C009 C00E 0.8(4) . . . . ?
C00C N005 C00A C00H -178.62(19) . . . . ?
C00F N005 C00A C00H -3.3(3) . . . . ?
C00C N005 C00A C009 -0.7(2) . . . . ?
C00F N005 C00A C009 174.54(17) . . . . ?
C00E C009 C00A N005 -176.64(17) . . . . ?
C007 C009 C00A N005 1.0(2) . . . . ?
C00E C009 C00A C00H 1.4(3) . . . . ?
C007 C009 C00A C00H 179.01(18) . . . . ?
C008 N004 C00B C007 -88.5(2) . . . . ?
C008 N004 C00B C006 147.06(17) . . . . ?
C00C C007 C00B N004 -13.1(3) . . . . ?
C009 C007 C00B N004 161.44(18) . . . . ?
C00C C007 C00B C006 108.8(2) . . . . ?
C009 C007 C00B C006 -76.6(2) . . . . ?
O001 C006 C00B N004 19.9(2) . . . . ?
O002 C006 C00B N004 -159.71(15) . . . . ?
O001 C006 C00B C007 -104.9(2) . . . . ?
O002 C006 C00B C007 75.51(19) . . . . ?
C00A N005 C00C C007 0.2(2) . . . . ?
C00F N005 C00C C007 -174.99(18) . . . . ?
C009 C007 C00C N005 0.4(2) . . . . ?
C00B C007 C00C N005 175.92(18) . . . . ?
O003 C008 C00D C00G 175.04(18) . . . . ?
N004 C008 C00D C00G -7.2(3) . . . . ?
O003 C008 C00D C00J 53.2(2) . . . . ?
N004 C008 C00D C00J -129.06(18) . . . . ?
O003 C008 C00D C00L -64.2(2) . . . . ?
N004 C008 C00D C00L 113.53(19) . . . . ?
C00A C009 C00E C00I -1.3(3) . . . . ?
C007 C009 C00E C00I -178.1(2) . . . . ?
N005 C00A C00H C00K 177.3(2) . . . . ?
C009 C00A C00H C00K -0.3(3) . . . . ?
C009 C00E C00I C00K 0.2(3) . . . . ?
C00A C00H C00K C00I -0.9(3) . . . . ?
C00E C00I C00K C00H 1.0(3) . . . . ?
